data_1502538
loop_
_publ_author_name
'Turner, Heather M.'
'Patel, Jignesh'
'Niljianskul, Nootaree'
'Chong, J. Michael'

_publ_section_title
;
 Binaphthol-catalyzed asymmetric conjugate arylboration of enones.
;
_journal_issue 21
_journal_name_full 'Organic letters'
_journal_page_first 5796
_journal_page_last 5799
_journal_paper_doi 10.1021/ol202391r
_journal_volume 13
_journal_year 2011
_chemical_absolute_configuration rm
_chemical_formula_sum 'C21 H17 Br O'
_chemical_formula_weight 365.26
_chemical_name_systematic
; 
 ? 
;
_space_group_IT_number 19
_symmetry_cell_setting orthorhombic
_symmetry_space_group_name_Hall 'P 2ac 2ab'
_symmetry_space_group_name_H-M 'P 21 21 21'
_atom_sites_solution_hydrogens geom
_atom_sites_solution_primary direct
_atom_sites_solution_secondary difmap
_audit_creation_method SHELXL-97
_cell_angle_alpha 90.00
_cell_angle_beta 90.00
_cell_angle_gamma 90.00
_cell_formula_units_Z 4
_cell_length_a 5.7256(18)
_cell_length_b 16.786(5)
_cell_length_c 17.572(6)
_cell_measurement_temperature 200(2)
_cell_volume 1688.8(9)
_computing_structure_refinement 'SHELXL-97 (Sheldrick, 2008)'
_computing_structure_solution 'SHELXS-97 (Sheldrick, 2008)'
_diffrn_ambient_temperature 200(2)
_diffrn_measured_fraction_theta_full 0.998
_diffrn_measured_fraction_theta_max 0.998
_diffrn_radiation_monochromator graphite
_diffrn_radiation_source 'fine-focus sealed tube'
_diffrn_radiation_type MoK\a
_diffrn_radiation_wavelength 0.71073
_diffrn_reflns_av_R_equivalents 0.0566
_diffrn_reflns_av_sigmaI/netI 0.0488
_diffrn_reflns_limit_h_max 7
_diffrn_reflns_limit_h_min -7
_diffrn_reflns_limit_k_max 22
_diffrn_reflns_limit_k_min -22
_diffrn_reflns_limit_l_max 23
_diffrn_reflns_limit_l_min -23
_diffrn_reflns_number 21751
_diffrn_reflns_theta_full 28.00
_diffrn_reflns_theta_max 28.00
_diffrn_reflns_theta_min 3.36
_exptl_absorpt_coefficient_mu 2.436
_exptl_absorpt_correction_T_max 0.7927
_exptl_absorpt_correction_T_min 0.3815
_exptl_absorpt_correction_type empirical
_exptl_absorpt_process_details 'APEX II'
_exptl_crystal_colour colorless
_exptl_crystal_density_diffrn 1.437
_exptl_crystal_density_method 'not measured'
_exptl_crystal_description Plate
_exptl_crystal_F_000 744
_exptl_crystal_size_max 0.49
_exptl_crystal_size_mid 0.38
_exptl_crystal_size_min 0.10
_refine_diff_density_max 0.245
_refine_diff_density_min -0.424
_refine_diff_density_rms 0.051
_refine_ls_abs_structure_details 'Flack H D (1983), Acta Cryst. A39, 876-881'
_refine_ls_abs_structure_Flack 0.023(8)
_refine_ls_extinction_method none
_refine_ls_goodness_of_fit_ref 1.058
_refine_ls_hydrogen_treatment constr
_refine_ls_matrix_type full
_refine_ls_number_parameters 208
_refine_ls_number_reflns 4069
_refine_ls_number_restraints 0
_refine_ls_restrained_S_all 1.058
_refine_ls_R_factor_all 0.0428
_refine_ls_R_factor_gt 0.0328
_refine_ls_shift/su_max 0.001
_refine_ls_shift/su_mean 0.000
_refine_ls_structure_factor_coef Fsqd
_refine_ls_weighting_details 'calc w=1/[\s^2^(Fo^2^)+(0.0125P)^2^+0.3636P] where P=(Fo^2^+2Fc^2^)/3'
_refine_ls_weighting_scheme calc
_refine_ls_wR_factor_gt 0.0758
_refine_ls_wR_factor_ref 0.0803
_reflns_number_gt 3420
_reflns_number_total 4069
_reflns_threshold_expression >2sigma(I)
_cod_data_source_file ol202391r_si_002.cif
_cod_data_source_block ht3_78_0m
_cod_depositor_comments
;
The following automatic conversions were performed:

'_symmetry_cell_setting' value 'Orthorhombic' changed to
'orthorhombic' according to
/home/saulius/struct/CIF-dictionaries/cif_core.dic dictionary named
'cif_core.dic' version 2.4.1 from 2010-06-29.

Automatic conversion script
Id: cif_fix_values 1715 2011-07-08 13:25:40Z adriana 
;
_cod_original_sg_symbol_H-M P2_12_12_1
_cod_database_code 1502538

loop_
_symmetry_equiv_pos_as_xyz
'x, y, z'
'-x+1/2, -y, z+1/2'
'-x, y+1/2, -z+1/2'
'x+1/2, -y+1/2, -z'

loop_
_atom_site_label
_atom_site_type_symbol
_atom_site_fract_x
_atom_site_fract_y
_atom_site_fract_z
_atom_site_U_iso_or_equiv
_atom_site_adp_type
_atom_site_occupancy
_atom_site_symmetry_multiplicity
_atom_site_calc_flag
_atom_site_refinement_flags
Br1 Br -0.09122(7) -0.838715(18) -0.034167(16) 0.07556(13) Uani 1 1 d .
O1 O 0.3693(3) -0.97853(10) -0.36815(9) 0.0492(4) Uani 1 1 d .
C1 C 0.1774(4) -0.98415(12) -0.39733(11) 0.0334(4) Uani 1 1 d .
C2 C 0.0062(4) -1.04770(13) -0.37271(11) 0.0371(5) Uani 1 1 d .
H2A H 0.0067 -1.0911 -0.4108 0.044 Uiso 1 1 calc R
H2B H -0.1528 -1.0245 -0.3717 0.044 Uiso 1 1 calc R
C3 C 0.0612(4) -1.08292(11) -0.29417(11) 0.0323(4) Uani 1 1 d .
H3A H 0.2309 -1.0970 -0.2939 0.039 Uiso 1 1 calc R
C4 C 0.0231(3) -1.02239(11) -0.23109(11) 0.0307(4) Uani 1 1 d .
C5 C 0.1950(4) -1.00973(13) -0.17634(12) 0.0370(5) Uani 1 1 d .
H5A H 0.3376 -1.0385 -0.1794 0.044 Uiso 1 1 calc R
C6 C 0.1619(4) -0.95590(14) -0.11735(12) 0.0446(6) Uani 1 1 d .
H6A H 0.2802 -0.9478 -0.0802 0.054 Uiso 1 1 calc R
C7 C -0.0442(4) -0.91460(13) -0.11351(12) 0.0428(5) Uani 1 1 d .
C8 C -0.2192(4) -0.92599(13) -0.16601(14) 0.0430(5) Uani 1 1 d .
H8A H -0.3616 -0.8972 -0.1621 0.052 Uiso 1 1 calc R
C9 C -0.1853(4) -0.97984(13) -0.22464(13) 0.0376(5) Uani 1 1 d .
H9A H -0.3058 -0.9880 -0.2610 0.045 Uiso 1 1 calc R
C10 C -0.0740(4) -1.15933(11) -0.27826(10) 0.0335(4) Uani 1 1 d .
C11 C -0.2867(4) -1.17623(13) -0.31144(13) 0.0414(5) Uani 1 1 d .
H11A H -0.3547 -1.1392 -0.3458 0.050 Uiso 1 1 calc R
C12 C -0.4030(5) -1.24737(13) -0.29499(14) 0.0483(5) Uani 1 1 d .
H12A H -0.5493 -1.2583 -0.3183 0.058 Uiso 1 1 calc R
C13 C -0.3076(5) -1.30143(13) -0.24546(13) 0.0463(6) Uani 1 1 d .
H13A H -0.3869 -1.3498 -0.2344 0.056 Uiso 1 1 calc R
C14 C -0.0962(5) -1.28504(13) -0.21194(12) 0.0452(5) Uani 1 1 d .
H14A H -0.0291 -1.3223 -0.1777 0.054 Uiso 1 1 calc R
C15 C 0.0202(4) -1.21437(13) -0.22781(12) 0.0402(5) Uani 1 1 d .
H15A H 0.1656 -1.2036 -0.2039 0.048 Uiso 1 1 calc R
C16 C 0.1059(4) -0.92949(11) -0.46014(10) 0.0307(4) Uani 1 1 d .
C17 C 0.2580(4) -0.86756(13) -0.48043(11) 0.0357(4) Uani 1 1 d .
H17A H 0.4011 -0.8607 -0.4539 0.043 Uiso 1 1 calc R
C18 C 0.1994(4) -0.81668(12) -0.53907(12) 0.0411(5) Uani 1 1 d .
H18A H 0.3021 -0.7745 -0.5524 0.049 Uiso 1 1 calc R
C19 C -0.0065(4) -0.82643(13) -0.57848(11) 0.0414(5) Uani 1 1 d .
H19A H -0.0446 -0.7912 -0.6189 0.050 Uiso 1 1 calc R
C20 C -0.1587(4) -0.88770(14) -0.55926(12) 0.0403(5) Uani 1 1 d .
H20A H -0.3002 -0.8947 -0.5867 0.048 Uiso 1 1 calc R
C21 C -0.1027(4) -0.93841(13) -0.49990(11) 0.0365(4) Uani 1 1 d .
H21A H -0.2079 -0.9798 -0.4861 0.044 Uiso 1 1 calc R

loop_
_atom_site_aniso_label
_atom_site_aniso_U_11
_atom_site_aniso_U_22
_atom_site_aniso_U_33
_atom_site_aniso_U_23
_atom_site_aniso_U_13
_atom_site_aniso_U_12
Br1 0.1113(3) 0.06064(17) 0.05475(16) -0.01866(13) 0.01661(17) -0.01407(18)
O1 0.0385(9) 0.0624(10) 0.0467(9) 0.0169(8) -0.0083(7) -0.0104(8)
C1 0.0343(11) 0.0385(11) 0.0274(9) -0.0004(8) 0.0003(8) -0.0026(9)
C2 0.0386(11) 0.0404(11) 0.0322(10) 0.0056(8) -0.0003(8) -0.0075(9)
C3 0.0297(10) 0.0346(9) 0.0326(9) 0.0051(7) -0.0005(8) -0.0008(9)
C4 0.0293(10) 0.0323(9) 0.0307(9) 0.0104(8) -0.0011(8) -0.0046(8)
C5 0.0341(11) 0.0401(11) 0.0368(11) 0.0114(9) -0.0056(9) -0.0008(9)
C6 0.0511(15) 0.0499(13) 0.0329(11) 0.0063(9) -0.0097(9) -0.0126(11)
C7 0.0578(15) 0.0360(10) 0.0345(10) 0.0009(8) 0.0055(10) -0.0094(11)
C8 0.0437(12) 0.0350(11) 0.0503(13) 0.0035(9) 0.0034(10) 0.0029(10)
C9 0.0326(11) 0.0395(11) 0.0406(11) 0.0053(9) -0.0063(9) 0.0010(9)
C10 0.0361(10) 0.0322(9) 0.0323(9) -0.0001(7) 0.0046(8) 0.0027(9)
C11 0.0433(12) 0.0359(11) 0.0450(12) 0.0041(9) -0.0012(10) -0.0037(10)
C12 0.0516(14) 0.0390(12) 0.0543(13) -0.0055(10) 0.0020(12) -0.0079(11)
C13 0.0655(16) 0.0291(10) 0.0442(12) -0.0045(9) 0.0130(11) -0.0087(11)
C14 0.0640(15) 0.0337(10) 0.0379(10) 0.0055(8) 0.0051(12) 0.0051(11)
C15 0.0454(13) 0.0384(11) 0.0368(10) 0.0038(9) -0.0001(9) 0.0021(9)
C16 0.0349(10) 0.0317(9) 0.0255(8) -0.0022(7) 0.0042(8) 0.0009(8)
C17 0.0372(11) 0.0389(10) 0.0310(10) -0.0029(8) 0.0032(8) -0.0051(9)
C18 0.0523(13) 0.0353(10) 0.0357(10) 0.0034(9) 0.0066(10) -0.0026(9)
C19 0.0554(14) 0.0384(11) 0.0303(10) 0.0039(8) 0.0049(9) 0.0107(10)
C20 0.0391(12) 0.0501(12) 0.0316(10) -0.0020(9) -0.0022(8) 0.0098(10)
C21 0.0346(10) 0.0410(11) 0.0338(9) 0.0015(8) 0.0011(9) -0.0026(10)

loop_
_atom_type_symbol
_atom_type_description
_atom_type_scat_dispersion_real
_atom_type_scat_dispersion_imag
_atom_type_scat_source
C C 0.0033 0.0016 'International Tables Vol C Tables 4.2.6.8 and 6.1.1.4'
H H 0.0000 0.0000 'International Tables Vol C Tables 4.2.6.8 and 6.1.1.4'
O O 0.0106 0.0060 'International Tables Vol C Tables 4.2.6.8 and 6.1.1.4'
Br Br -0.2901 2.4595 'International Tables Vol C Tables 4.2.6.8 and 6.1.1.4'

loop_
_geom_angle_atom_site_label_1
_geom_angle_atom_site_label_2
_geom_angle_atom_site_label_3
_geom_angle
O1 C1 C16 120.79(19)
O1 C1 C2 121.32(19)
C16 C1 C2 117.87(17)
C1 C2 C3 113.33(17)
C4 C3 C10 110.86(16)
C4 C3 C2 111.66(16)
C10 C3 C2 112.65(16)
C5 C4 C9 118.0(2)
C5 C4 C3 120.30(18)
C9 C4 C3 121.63(18)
C6 C5 C4 121.2(2)
C7 C6 C5 118.9(2)
C6 C7 C8 121.6(2)
C6 C7 Br1 119.71(17)
C8 C7 Br1 118.69(18)
C7 C8 C9 119.2(2)
C8 C9 C4 121.0(2)
C11 C10 C15 118.4(2)
C11 C10 C3 122.94(18)
C15 C10 C3 118.68(18)
C10 C11 C12 120.6(2)
C13 C12 C11 120.5(3)
C12 C13 C14 119.4(2)
C13 C14 C15 120.5(2)
C14 C15 C10 120.7(2)
C21 C16 C17 119.02(18)
C21 C16 C1 122.71(18)
C17 C16 C1 118.25(18)
C18 C17 C16 119.8(2)
C19 C18 C17 120.7(2)
C18 C19 C20 120.17(19)
C21 C20 C19 119.6(2)
C20 C21 C16 120.7(2)

loop_
_geom_bond_atom_site_label_1
_geom_bond_atom_site_label_2
_geom_bond_distance
Br1 C7 1.908(2)
O1 C1 1.216(3)
C1 C16 1.492(3)
C1 C2 1.512(3)
C2 C3 1.534(3)
C3 C4 1.519(3)
C3 C10 1.524(3)
C4 C5 1.393(3)
C4 C9 1.395(3)
C5 C6 1.388(3)
C6 C7 1.370(4)
C7 C8 1.376(3)
C8 C9 1.384(3)
C10 C11 1.380(3)
C10 C15 1.389(3)
C11 C12 1.398(3)
C12 C13 1.371(3)
C13 C14 1.374(4)
C14 C15 1.389(3)
C16 C21 1.392(3)
C16 C17 1.402(3)
C17 C18 1.380(3)
C18 C19 1.377(3)
C19 C20 1.390(3)
C20 C21 1.384(3)
